data_2105904
loop_
_publ_author_name
'Allan, David R.'
'Bailey, Daniel'
'Bird, Nigel'
'Blake, Alexander J.'
'Champness, Neil R.'
'Huang, Deguang'
'Keane, Conal P.'
'McMaster, Jonathan'
'Prior, Timothy J.'
'Tidey, Jeremiah P.'
'Schr\"oder, Martin'

_publ_section_title
;
 High-pressure studies of palladium and platinum thioether macrocyclic
 dihalide complexes
;
_journal_coeditor_code XK5015
_journal_issue 3
_journal_name_full 'Acta Crystallographica Section B'
_journal_page_first 469
_journal_page_last 486
_journal_paper_doi 10.1107/S2052520614008786
_journal_volume 70
_journal_year 2014
_chemical_formula_moiety 'C6 H12 Br2 Pd S3'
_chemical_formula_sum 'C6 H12 Br2 Pd S3'
_chemical_formula_weight 446.56
_chemical_name_systematic
;
 ?
;
_space_group_IT_number 19
_symmetry_cell_setting orthorhombic
_symmetry_space_group_name_Hall 'P 2ac 2ab'
_symmetry_space_group_name_H-M 'P 21 21 21'
_atom_sites_solution_hydrogens geom
_atom_sites_solution_primary isomor
_audit_creation_method SHELXL97
_cell_angle_alpha 90.00
_cell_angle_beta 90.00
_cell_angle_gamma 90.00
_cell_formula_units_Z 4
_cell_length_a 6.8849(18)
_cell_length_b 11.050(2)
_cell_length_c 11.62(5)
_cell_measurement_pressure 10260000
_cell_measurement_reflns_used 2642
_cell_measurement_temperature 296(2)
_cell_measurement_theta_max 29.3193
_cell_measurement_theta_min 1.7864
_cell_volume 884(4)
_computing_cell_refinement
;CrysAlisPro, Oxford Diffraction Ltd.,
Version 1.171.34.9 (release 08-12-2009 CrysAlis171 .NET)
(compiled Dec  8 2009,17:31:18)
;
_computing_data_collection 'CrystalClear (Rigaku, 2008)'
_computing_data_reduction
;
CrysAlisPro, Oxford Diffraction Ltd.,
Version 1.171.34.9 (release 08-12-2009 CrysAlis171 .NET)
(compiled Dec  8 2009,17:31:18)
;
_computing_publication_material 'enCIFer (Allen et al., 2004); PLATON (Spek, 2009)'
_computing_structure_refinement 'SHELXL97 (Sheldrick, 2008)'
_computing_structure_solution 'SHELXS97 (Sheldrick, 2008)'
_diffrn_ambient_temperature 296(2)
_diffrn_detector_area_resol_mean 28.5714
_diffrn_measured_fraction_theta_full 0.297
_diffrn_measured_fraction_theta_max 0.266
_diffrn_measurement_device_type 'Rigaku 724 CCD area detector on Crystal Logic 4-circle kappa goniometer'
_diffrn_measurement_method omega
_diffrn_radiation_monochromator 'silicon double crystal'
_diffrn_radiation_source 'Diamond Light Source Beamline I19'
_diffrn_radiation_type synchrotron
_diffrn_radiation_wavelength 0.6889
_diffrn_reflns_av_R_equivalents 0.039
_diffrn_reflns_av_sigmaI/netI 0.035
_diffrn_reflns_limit_h_max 8
_diffrn_reflns_limit_h_min -9
_diffrn_reflns_limit_k_max 14
_diffrn_reflns_limit_k_min -15
_diffrn_reflns_limit_l_max 3
_diffrn_reflns_limit_l_min -3
_diffrn_reflns_number 3145
_diffrn_reflns_theta_full 27.50
_diffrn_reflns_theta_max 29.32
_diffrn_reflns_theta_min 3.38
_exptl_absorpt_coefficient_mu 11.784
_exptl_absorpt_correction_T_max 1.00000
_exptl_absorpt_correction_T_min 0.65186
_exptl_absorpt_correction_type multi-scan
_exptl_absorpt_process_details
;
CrysAlisPro, Oxford Diffraction Ltd.,
Version 1.171.34.9 (release 08-12-2009 CrysAlis171 .NET)
(compiled Dec  8 2009,17:31:18)
Empirical absorption correction using spherical harmonics,
 implemented in SCALE3 ABSPACK scaling algorithm.
;
_exptl_crystal_colour Brown
_exptl_crystal_density_diffrn 3.357
_exptl_crystal_description Block
_exptl_crystal_F_000 848
_exptl_crystal_size_max 0.14
_exptl_crystal_size_mid 0.09
_exptl_crystal_size_min 0.07
_refine_diff_density_max 1.02
_refine_diff_density_min -0.91
_refine_ls_abs_structure_details 'Flack H D (1983), Acta Cryst. A39, 876-881'
_refine_ls_abs_structure_Flack 0.01(3)
_refine_ls_extinction_method none
_refine_ls_goodness_of_fit_ref 1.08
_refine_ls_hydrogen_treatment constr
_refine_ls_matrix_type full
_refine_ls_number_parameters 54
_refine_ls_number_reflns 639
_refine_ls_number_restraints 18
_refine_ls_restrained_S_all 1.08
_refine_ls_R_factor_all 0.0332
_refine_ls_R_factor_gt 0.0322
_refine_ls_shift/su_max 0.000
_refine_ls_shift/su_mean 0.000
_refine_ls_structure_factor_coef Fsqd
_refine_ls_weighting_details 'calc w=1/[\s^2^(Fo^2^)+(0.012P)^2^+12.138P] where P=(Fo^2^+2Fc^2^)/3'
_refine_ls_weighting_scheme calc
_refine_ls_wR_factor_gt 0.0728
_refine_ls_wR_factor_ref 0.0737
_reflns_number_gt 627
_reflns_number_total 639
_reflns_threshold_expression >2sigma(I)
_cod_data_source_file xk5015sup1.cif
_cod_data_source_block cmpd_3_102.6_kbar
_cod_database_code 2105904
_cod_database_fobs_code 2105904

loop_
_symmetry_equiv_pos_as_xyz
'x, y, z'
'-x+1/2, -y, z+1/2'
'-x, y+1/2, -z+1/2'
'x+1/2, -y+1/2, -z'

loop_
_atom_site_type_symbol
_atom_site_label
_atom_site_fract_x
_atom_site_fract_y
_atom_site_fract_z
_atom_site_U_iso_or_equiv
_atom_site_adp_type
_atom_site_calc_flag
_atom_site_refinement_flags
_atom_site_occupancy
_atom_site_symmetry_multiplicity
Pd Pd1 0.90600(12) 0.12446(7) 0.6163(3) 0.0109(19) Uani d U 1 1
Br Br1 0.73269(17) 0.25159(10) 0.7532(4) 0.0207(3) Uiso d U 1 1
Br Br2 1.17016(17) 0.06511(9) 0.7454(4) 0.0176(3) Uiso d U 1 1
S S1 0.6907(4) -0.0978(2) 0.6102(10) 0.0183(7) Uiso d DU 1 1
C C2 0.5346(16) -0.0455(7) 0.4937(16) 0.013(2) Uiso d DU 1 1
H H2A 0.5986 -0.0597 0.4206 0.015 Uiso calc R 1 1
H H2B 0.4146 -0.0916 0.4943 0.015 Uiso calc R 1 1
C C3 0.4884(13) 0.0876(7) 0.505(3) 0.011(2) Uiso d DU 1 1
H H3B 0.4313 0.1007 0.5808 0.014 Uiso calc R 1 1
H H3A 0.3905 0.1081 0.4486 0.014 Uiso calc R 1 1
S S4 0.6885(4) 0.1908(2) 0.4890(8) 0.0122(6) Uiso d DU 1 1
C C5 0.7768(17) 0.1505(8) 0.3468(13) 0.017(3) Uiso d DU 1 1
H H5A 0.6661 0.1374 0.2967 0.021 Uiso calc R 1 1
H H5B 0.8501 0.2181 0.3161 0.021 Uiso calc R 1 1
C C6 0.9045(18) 0.0382(9) 0.3441(15) 0.020(3) Uiso d DU 1 1
H H6A 0.9836 0.0387 0.2750 0.024 Uiso calc R 1 1
H H6B 0.8236 -0.0337 0.3425 0.024 Uiso calc R 1 1
S S7 1.0606(4) 0.0345(2) 0.4704(9) 0.0121(6) Uiso d DU 1 1
C C8 1.0641(14) -0.1243(8) 0.505(3) 0.015(2) Uiso d DU 1 1
H H8B 1.1215 -0.1671 0.4402 0.017 Uiso calc R 1 1
H H8A 1.1492 -0.1358 0.5703 0.017 Uiso calc R 1 1
C C9 0.8719(15) -0.1831(8) 0.532(2) 0.015(2) Uiso d DU 1 1
H H9B 0.8986 -0.2561 0.5753 0.018 Uiso calc R 1 1
H H9A 0.8142 -0.2081 0.4594 0.018 Uiso calc R 1 1

loop_
_atom_site_aniso_label
_atom_site_aniso_U_11
_atom_site_aniso_U_22
_atom_site_aniso_U_33
_atom_site_aniso_U_12
_atom_site_aniso_U_13
_atom_site_aniso_U_23
Pd1 0.0108(4) 0.0122(3) 0.010(6) 0.0011(3) -0.0022(9) -0.0021(8)

loop_
_atom_type_symbol
_atom_type_description
_atom_type_scat_dispersion_real
_atom_type_scat_dispersion_imag
_atom_type_scat_source
C C 0.0033 0.0016 'International Tables Vol C Tables 4.2.6.8 and 6.1.1.4'
H H 0.0000 0.0000 'International Tables Vol C Tables 4.2.6.8 and 6.1.1.4'
S S 0.1246 0.1234 'International Tables Vol C Tables 4.2.6.8 and 6.1.1.4'
Br Br -0.2901 2.4595 'International Tables Vol C Tables 4.2.6.8 and 6.1.1.4'
Pd Pd -0.9988 1.0072 'International Tables Vol C Tables 4.2.6.8 and 6.1.1.4'

loop_
_geom_angle_atom_site_label_1
_geom_angle_atom_site_label_2
_geom_angle_atom_site_label_3
_geom_angle_site_symmetry_3
_geom_angle
S4 Pd1 S7 . 87.9(4)
S4 Pd1 Br1 . 85.1(3)
S7 Pd1 Br1 . 170.3(2)
S4 Pd1 Br2 . 173.87(16)
S7 Pd1 Br2 . 89.5(3)
Br1 Pd1 Br2 . 96.8(3)
S4 Pd1 S1 . 85.30(18)
S7 Pd1 S1 . 81.2(2)
Br1 Pd1 S1 . 104.88(17)
Br2 Pd1 S1 . 99.78(16)
S4 Pd1 S4 4_556 86.70(15)
S7 Pd1 S4 4_556 72.06(19)
Br1 Pd1 S4 4_556 100.79(16)
Br2 Pd1 S4 4_556 87.22(18)
S1 Pd1 S4 4_556 152.3(3)
C9 S1 C2 . 101.4(9)
C9 S1 Pd1 . 95.9(3)
C2 S1 Pd1 . 93.0(4)
C3 C2 S1 . 111.4(14)
C3 C2 H2A . 109.3
S1 C2 H2A . 109.3
C3 C2 H2B . 109.3
S1 C2 H2B . 109.3
H2A C2 H2B . 108.0
C2 C3 S4 . 116.5(8)
C2 C3 H3B . 108.2
S4 C3 H3B . 108.2
C2 C3 H3A . 108.2
S4 C3 H3A . 108.2
H3B C3 H3A . 107.3
C3 S4 C5 . 101.4(11)
C3 S4 Pd1 . 103.6(9)
C5 S4 Pd1 . 107.3(5)
C6 C5 S4 . 114.4(11)
C6 C5 H5A . 108.7
S4 C5 H5A . 108.7
C6 C5 H5B . 108.7
S4 C5 H5B . 108.7
H5A C5 H5B . 107.6
C5 C6 S7 . 110.0(10)
C5 C6 H6A . 109.7
S7 C6 H6A . 109.7
C5 C6 H6B . 109.7
S7 C6 H6B . 109.7
H6A C6 H6B . 108.2
C8 S7 C6 . 102.0(10)
C8 S7 Pd1 . 105.8(10)
C6 S7 Pd1 . 108.7(5)
C9 C8 S7 . 117.1(7)
C9 C8 H8B . 108.0
S7 C8 H8B . 108.0
C9 C8 H8A . 108.0
S7 C8 H8A . 108.0
H8B C8 H8A . 107.3
C8 C9 S1 . 119.1(10)
C8 C9 H9B . 107.5
S1 C9 H9B . 107.5
C8 C9 H9A . 107.6
S1 C9 H9A . 107.5
H9B C9 H9A . 107.0

loop_
_geom_bond_atom_site_label_1
_geom_bond_atom_site_label_2
_geom_bond_site_symmetry_2
_geom_bond_distance
Pd1 S4 . 2.229(8)
Pd1 S7 . 2.235(10)
Pd1 Br1 . 2.434(6)
Pd1 Br2 . 2.447(5)
Pd1 S1 . 2.869(3)
Pd1 S4 4_556 3.073(5)
S1 C9 . 1.810(10)
S1 C2 . 1.821(11)
C2 C3 . 1.511(8)
C2 H2A . 0.9700
C2 H2B . 0.9700
C3 S4 . 1.799(8)
C3 H3B . 0.9700
C3 H3A . 0.9700
S4 C5 . 1.815(12)
C5 C6 . 1.521(9)
C5 H5A . 0.9700
C5 H5B . 0.9700
C6 S7 . 1.820(11)
C6 H6A . 0.9700
C6 H6B . 0.9700
S7 C8 . 1.799(8)
C8 C9 . 1.507(9)
C8 H8B . 0.9700
C8 H8A . 0.9700
C9 H9B . 0.9700
C9 H9A . 0.9700

loop_
_geom_torsion_atom_site_label_1
_geom_torsion_atom_site_label_2
_geom_torsion_atom_site_label_3
_geom_torsion_atom_site_label_4
_geom_torsion
C9 S1 C2 C3 -133.2(11)
S1 C2 C3 S4 66(2)
C2 C3 S4 C5 57(2)
C3 S4 C5 C6 -80.1(10)
S4 C5 C6 S7 -38.2(11)
C5 C6 S7 C8 142.3(11)
C6 S7 C8 C9 -60(2)
S7 C8 C9 S1 -36(3)
C2 S1 C9 C8 98.7(19)
